data_1555910
loop_
_publ_author_name
'Granger, Devin B.'
'Mei, Yaochuan'
'Thorley, Karl J.'
'Parkin, Sean R.'
'Jurchescu, Oana D.'
'Anthony, John E.'

_publ_section_title
;
 Synthesis and Electrical Properties of Derivatives of
 1,4-bis(trialkylsilylethynyl)benzo[2,3-b:5,6-b']diindolizines.
;
_journal_issue 23
_journal_name_full 'Organic letters'
_journal_page_first 6050
_journal_page_last 6053
_journal_paper_doi 10.1021/acs.orglett.6b02991
_journal_volume 18
_journal_year 2016
_chemical_formula_moiety 'C40 H52 N2 Si2'
_chemical_formula_sum 'C40 H52 N2 Si2'
_chemical_formula_weight 617.01
_space_group_crystal_system triclinic
_space_group_IT_number 2
_space_group_name_Hall '-P 1'
_space_group_name_H-M_alt 'P -1'
_atom_sites_solution_hydrogens difmap
_atom_sites_solution_primary direct
_atom_sites_solution_secondary difmap
_audit_creation_method 'SHELXL-2014/7 and CIFFIX'
_cell_angle_alpha 68.85(3)
_cell_angle_beta 80.94(3)
_cell_angle_gamma 76.25(3)
_cell_formula_units_Z 1
_cell_length_a 8.3992(17)
_cell_length_b 10.526(2)
_cell_length_c 11.746(2)
_cell_measurement_reflns_used 4188
_cell_measurement_temperature 295(2)
_cell_measurement_theta_max 27.48
_cell_measurement_theta_min 1.00
_cell_volume 937.8(4)
_computing_cell_refinement '<i>SCALEPACK</i> (Otwinowski & Minor, 2006)'
_computing_data_collection '<i>COLLECT</i> (Nonius, 1998)'
_computing_data_reduction '<i>DENZO-SMN</i> (Otwinowski & Minor, 2006)'
_computing_molecular_graphics '<i>XP in SHELXTL</i> (Sheldrick, 2008)'
_computing_publication_material '<i>SHELX</i> (Sheldrick, 2008) and <i>CIFFIX</i> (Parkin, 2013)'
_computing_structure_refinement '<i>SHELXL-2014/7</i> (Sheldrick, 2015b)'
_computing_structure_solution '<i>SHELXT</i> (Sheldrick, 2015a)'
_diffrn_ambient_temperature 295(2)
_diffrn_detector_area_resol_mean 9.1
_diffrn_measured_fraction_theta_full 1.000
_diffrn_measured_fraction_theta_max 1.000
_diffrn_measurement_device_type 'Nonius KappaCCD diffractometer'
_diffrn_measurement_method '\f and \w scans at fixed \c = 55\%'
_diffrn_radiation_type MoK\a
_diffrn_radiation_wavelength 0.71073
_diffrn_reflns_av_R_equivalents 0.0402
_diffrn_reflns_av_unetI/netI 0.0303
_diffrn_reflns_Laue_measured_fraction_full 1.000
_diffrn_reflns_Laue_measured_fraction_max 1.000
_diffrn_reflns_limit_h_max 10
_diffrn_reflns_limit_h_min -10
_diffrn_reflns_limit_k_max 12
_diffrn_reflns_limit_k_min -12
_diffrn_reflns_limit_l_max 14
_diffrn_reflns_limit_l_min -14
_diffrn_reflns_number 28388
_diffrn_reflns_point_group_measured_fraction_full 1.000
_diffrn_reflns_point_group_measured_fraction_max 1.000
_diffrn_reflns_theta_full 25.125
_diffrn_reflns_theta_max 25.125
_diffrn_reflns_theta_min 1.865
_diffrn_source 'fine-focus sealed-tube'
_exptl_absorpt_coefficient_mu 0.123
_exptl_absorpt_correction_T_max 0.942
_exptl_absorpt_correction_T_min 0.805
_exptl_absorpt_correction_type multi-scan
_exptl_absorpt_process_details '<i>SADABS</i> (Krause et al., 2015)'
_exptl_crystal_colour red
_exptl_crystal_density_diffrn 1.093
_exptl_crystal_description rod
_exptl_crystal_F_000 334
_exptl_crystal_size_max 0.350
_exptl_crystal_size_mid 0.180
_exptl_crystal_size_min 0.140
_refine_diff_density_max 0.269
_refine_diff_density_min -0.243
_refine_diff_density_rms 0.044
_refine_ls_extinction_method none
_refine_ls_goodness_of_fit_ref 1.052
_refine_ls_hydrogen_treatment constr
_refine_ls_matrix_type full
_refine_ls_number_parameters 223
_refine_ls_number_reflns 3339
_refine_ls_number_restraints 69
_refine_ls_restrained_S_all 1.054
_refine_ls_R_factor_all 0.1164
_refine_ls_R_factor_gt 0.0818
_refine_ls_shift/su_max 0.000
_refine_ls_shift/su_mean 0.000
_refine_ls_structure_factor_coef Fsqd
_refine_ls_weighting_details 'w=1/[\s^2^(Fo^2^)+(0.0969P)^2^+0.6477P] where P=(Fo^2^+2Fc^2^)/3'
_refine_ls_weighting_scheme calc
_refine_ls_wR_factor_gt 0.1960
_refine_ls_wR_factor_ref 0.2218
_reflns_Friedel_coverage 0.000
_reflns_number_gt 2288
_reflns_number_total 3339
_reflns_threshold_expression 'I > 2\s(I)'
_cod_data_source_file ol6b02991_si_006.cif
_cod_data_source_block k15040
_cod_database_code 1555910
_shelx_shelxl_version_number 2014/7
_shelx_space_group_comment
; 
The symmetry employed for this shelxl refinement is uniquely defined 
by the following loop, which should always be used as a source of 
symmetry information in preference to the above space-group names. 
They are only intended as comments. 
;
_shelx_estimated_absorpt_t_min 0.958
_shelx_estimated_absorpt_t_max 0.983
_exptl_absorpt_special_details
; 
In addition to absorption, multi-scan techniques also correct other slowly 
varying changes in scale factor over reciprocal space, such as those caused 
by x-ray beam inhomogeneity, goniometer imperfection, crystal decomposition, 
crystal longer than the x-ray beam cross section, absorption by the crystal 
mount etc.  These account, by and large, for much of the difference between 
estimated values of Tmin and Tmax and the _exptl_absorpt_correction_ values. 
;

loop_
_space_group_symop_operation_xyz
'x, y, z'
'-x, -y, -z'

loop_
_atom_site_label
_atom_site_type_symbol
_atom_site_fract_x
_atom_site_fract_y
_atom_site_fract_z
_atom_site_U_iso_or_equiv
_atom_site_adp_type
_atom_site_occupancy
_atom_site_site_symmetry_order
_atom_site_calc_flag
_atom_site_refinement_flags_posn
_atom_site_refinement_flags_adp
_atom_site_refinement_flags_occupancy
_atom_site_disorder_assembly
_atom_site_disorder_group
Si1 Si 0.44113(14) 0.15346(11) 0.21376(9) 0.0763(4) Uani 1 1 d . . . . .
N1 N 0.2175(3) 0.3943(3) 0.5746(2) 0.0633(7) Uani 1 1 d . . . . .
C1 C 0.4724(4) 0.4206(3) 0.4284(3) 0.0604(8) Uani 1 1 d . . . . .
C2 C 0.3635(4) 0.4410(3) 0.5259(3) 0.0588(8) Uani 1 1 d . . . . .
C4 C 0.1327(4) 0.3234(4) 0.5343(3) 0.0715(9) Uani 1 1 d . . . . .
H4 H 0.1748 0.2973 0.4661 0.086 Uiso 1 1 calc R U . . .
C5 C -0.0095(5) 0.2925(4) 0.5931(4) 0.0821(11) Uani 1 1 d . . . . .
H5 H -0.0661 0.2443 0.5659 0.099 Uiso 1 1 calc R U . . .
C6 C -0.0753(5) 0.3320(4) 0.6965(4) 0.0870(11) Uani 1 1 d . . . . .
H6 H -0.1742 0.3089 0.7373 0.104 Uiso 1 1 calc R U . . .
C7 C 0.0045(5) 0.4029(4) 0.7362(3) 0.0829(11) Uani 1 1 d . . . . .
H7 H -0.0396 0.4281 0.8045 0.100 Uiso 1 1 calc R U . . .
C8 C 0.1538(4) 0.4394(4) 0.6755(3) 0.0675(9) Uani 1 1 d . . . . .
C9 C 0.2569(4) 0.5138(4) 0.6900(3) 0.0703(9) Uani 1 1 d . . . . .
H9 H 0.2432 0.5551 0.7497 0.084 Uiso 1 1 calc R U . . .
C10 C 0.3890(4) 0.5171(3) 0.5978(3) 0.0600(8) Uani 1 1 d . . . . .
C11 C 0.4559(4) 0.3389(3) 0.3572(3) 0.0639(8) Uani 1 1 d . . . . .
C12 C 0.4506(4) 0.2675(4) 0.2984(3) 0.0717(9) Uani 1 1 d . . . . .
C13 C 0.6407(7) 0.1296(6) 0.1217(5) 0.1208(18) Uani 1 1 d . . . . .
H13 H 0.6306 0.0738 0.0730 0.145 Uiso 1 1 calc R U . . .
C14 C 0.6751(10) 0.2708(8) 0.0307(6) 0.191(3) Uani 1 1 d . . . . .
H14A H 0.7050 0.3217 0.0746 0.287 Uiso 1 1 calc R U . . .
H14B H 0.5781 0.3232 -0.0106 0.287 Uiso 1 1 calc R U . . .
H14C H 0.7635 0.2550 -0.0283 0.287 Uiso 1 1 calc R U . . .
C15 C 0.7841(7) 0.0492(8) 0.2021(7) 0.188(3) Uani 1 1 d . . . . .
H15A H 0.8773 0.0188 0.1528 0.282 Uiso 1 1 calc R U . . .
H15B H 0.7519 -0.0300 0.2658 0.282 Uiso 1 1 calc R U . . .
H15C H 0.8128 0.1086 0.2381 0.282 Uiso 1 1 calc R U . . .
C16 C 0.4117(6) -0.0184(4) 0.3291(4) 0.0936(12) Uani 1 1 d . . . . .
H16 H 0.5094 -0.0542 0.3757 0.112 Uiso 1 1 calc R U . . .
C17 C 0.4088(7) -0.1260(5) 0.2707(5) 0.1230(18) Uani 1 1 d . . . . .
H17A H 0.4041 -0.2141 0.3337 0.185 Uiso 1 1 calc R U . . .
H17B H 0.5065 -0.1347 0.2171 0.185 Uiso 1 1 calc R U . . .
H17C H 0.3139 -0.0968 0.2247 0.185 Uiso 1 1 calc R U . . .
C18 C 0.2659(7) -0.0098(6) 0.4223(5) 0.1285(19) Uani 1 1 d . . . . .
H18A H 0.1671 0.0323 0.3807 0.193 Uiso 1 1 calc R U . . .
H18B H 0.2809 0.0453 0.4680 0.193 Uiso 1 1 calc R U . . .
H18C H 0.2577 -0.1016 0.4771 0.193 Uiso 1 1 calc R U . . .
C19 C 0.253(4) 0.239(3) 0.116(3) 0.118(3) Uani 0.501(9) 1 d D U P A 1
H19 H 0.1497 0.2211 0.1653 0.142 Uiso 0.501(9) 1 calc R U P A 1
C20 C 0.272(3) 0.1948(17) 0.0028(16) 0.141(4) Uani 0.501(9) 1 d D U P A 1
H20A H 0.1868 0.2506 -0.0499 0.211 Uiso 0.501(9) 1 calc R U P A 1
H20B H 0.2651 0.0987 0.0278 0.211 Uiso 0.501(9) 1 calc R U P A 1
H20C H 0.3775 0.2075 -0.0404 0.211 Uiso 0.501(9) 1 calc R U P A 1
C21 C 0.2478(18) 0.3902(11) 0.0519(11) 0.149(4) Uani 0.501(9) 1 d D U P A 1
H21A H 0.3447 0.4033 -0.0030 0.223 Uiso 0.501(9) 1 calc R U P A 1
H21B H 0.2434 0.4345 0.1112 0.223 Uiso 0.501(9) 1 calc R U P A 1
H21C H 0.1521 0.4304 0.0063 0.223 Uiso 0.501(9) 1 calc R U P A 1
C19' C 0.269(4) 0.245(3) 0.112(3) 0.118(3) Uani 0.499(9) 1 d D U P A 2
H19' H 0.2975 0.3321 0.0539 0.142 Uiso 0.499(9) 1 calc R U P A 2
C20' C 0.223(3) 0.1646(18) 0.0411(16) 0.141(4) Uani 0.499(9) 1 d D U P A 2
H20D H 0.1856 0.0836 0.0976 0.211 Uiso 0.499(9) 1 calc R U P A 2
H20E H 0.3180 0.1369 -0.0083 0.211 Uiso 0.499(9) 1 calc R U P A 2
H20F H 0.1376 0.2227 -0.0106 0.211 Uiso 0.499(9) 1 calc R U P A 2
C21' C 0.1051(14) 0.2786(14) 0.1772(11) 0.140(4) Uani 0.499(9) 1 d D U P A 2
H21D H 0.1160 0.3202 0.2353 0.211 Uiso 0.499(9) 1 calc R U P A 2
H21E H 0.0636 0.1947 0.2192 0.211 Uiso 0.499(9) 1 calc R U P A 2
H21F H 0.0301 0.3421 0.1186 0.211 Uiso 0.499(9) 1 calc R U P A 2

loop_
_atom_site_aniso_label
_atom_site_aniso_U_11
_atom_site_aniso_U_22
_atom_site_aniso_U_33
_atom_site_aniso_U_23
_atom_site_aniso_U_13
_atom_site_aniso_U_12
Si1 0.1008(8) 0.0759(7) 0.0693(7) -0.0414(5) -0.0023(5) -0.0252(6)
N1 0.0725(18) 0.0629(16) 0.0597(15) -0.0226(13) -0.0049(13) -0.0206(13)
C1 0.073(2) 0.0605(18) 0.0569(18) -0.0264(15) -0.0073(15) -0.0182(16)
C2 0.066(2) 0.0583(18) 0.0581(18) -0.0246(15) -0.0047(15) -0.0159(15)
C4 0.080(2) 0.072(2) 0.073(2) -0.0287(18) -0.0081(18) -0.0269(18)
C5 0.086(3) 0.086(3) 0.084(3) -0.029(2) -0.007(2) -0.037(2)
C6 0.081(3) 0.097(3) 0.083(3) -0.024(2) 0.004(2) -0.035(2)
C7 0.086(3) 0.098(3) 0.069(2) -0.029(2) 0.007(2) -0.032(2)
C8 0.074(2) 0.072(2) 0.0596(19) -0.0257(16) 0.0009(17) -0.0179(17)
C9 0.083(2) 0.078(2) 0.060(2) -0.0334(17) 0.0013(17) -0.0221(18)
C10 0.073(2) 0.0603(18) 0.0536(17) -0.0252(15) -0.0065(15) -0.0146(15)
C11 0.072(2) 0.068(2) 0.0598(18) -0.0286(16) -0.0007(15) -0.0214(16)
C12 0.084(2) 0.079(2) 0.067(2) -0.0365(18) 0.0021(18) -0.0290(19)
C13 0.143(5) 0.120(4) 0.117(4) -0.070(3) 0.030(3) -0.038(4)
C14 0.226(8) 0.216(8) 0.150(6) -0.079(6) 0.089(6) -0.119(7)
C15 0.101(4) 0.203(7) 0.197(7) -0.028(6) 0.009(5) 0.013(4)
C16 0.117(3) 0.084(3) 0.094(3) -0.035(2) -0.021(3) -0.031(2)
C17 0.169(5) 0.078(3) 0.135(4) -0.040(3) -0.028(4) -0.032(3)
C18 0.178(5) 0.114(4) 0.108(4) -0.043(3) 0.026(4) -0.070(4)
C19 0.163(5) 0.106(4) 0.103(3) -0.054(3) -0.048(4) -0.008(4)
C20 0.179(9) 0.145(6) 0.114(7) -0.053(5) -0.046(6) -0.021(6)
C21 0.204(9) 0.109(7) 0.129(7) -0.041(6) -0.068(7) 0.013(7)
C19' 0.163(5) 0.106(4) 0.103(3) -0.054(3) -0.048(4) -0.008(4)
C20' 0.179(9) 0.145(6) 0.114(7) -0.053(5) -0.046(6) -0.021(6)
C21' 0.137(8) 0.151(8) 0.146(8) -0.078(6) -0.051(6) 0.017(6)

loop_
_atom_type_symbol
_atom_type_description
_atom_type_scat_dispersion_real
_atom_type_scat_dispersion_imag
_atom_type_scat_source
C C 0.0033 0.0016 'International Tables Vol C Tables 4.2.6.8 and 6.1.1.4'
H H 0.0000 0.0000 'International Tables Vol C Tables 4.2.6.8 and 6.1.1.4'
N N 0.0061 0.0033 'International Tables Vol C Tables 4.2.6.8 and 6.1.1.4'
Si Si 0.0817 0.0704 'International Tables Vol C Tables 4.2.6.8 and 6.1.1.4'

loop_
_geom_angle_atom_site_label_1
_geom_angle_atom_site_label_2
_geom_angle_atom_site_label_3
_geom_angle
_geom_angle_site_symmetry_1
_geom_angle_site_symmetry_3
C12 Si1 C13 108.4(2) . .
C12 Si1 C19' 105.9(5) . .
C13 Si1 C19' 110.9(12) . .
C12 Si1 C16 107.50(17) . .
C13 Si1 C16 109.2(2) . .
C19' Si1 C16 114.6(14) . .
C12 Si1 C19 107.4(5) . .
C13 Si1 C19 113.8(12) . .
C16 Si1 C19 110.3(13) . .
C4 N1 C2 129.8(3) . .
C4 N1 C8 121.3(3) . .
C2 N1 C8 108.8(3) . .
C2 C1 C10 115.9(3) . 2_666
C2 C1 C11 125.3(3) . .
C10 C1 C11 118.8(3) 2_666 .
N1 C2 C1 130.2(3) . .
N1 C2 C10 106.4(3) . .
C1 C2 C10 123.4(3) . .
C5 C4 N1 119.9(3) . .
C5 C4 H4 120.1 . .
N1 C4 H4 120.1 . .
C4 C5 C6 120.7(4) . .
C4 C5 H5 119.6 . .
C6 C5 H5 119.6 . .
C7 C6 C5 120.3(4) . .
C7 C6 H6 119.9 . .
C5 C6 H6 119.9 . .
C6 C7 C8 120.8(4) . .
C6 C7 H7 119.6 . .
C8 C7 H7 119.6 . .
C9 C8 C7 134.2(3) . .
C9 C8 N1 108.8(3) . .
C7 C8 N1 117.0(3) . .
C8 C9 C10 107.9(3) . .
C8 C9 H9 126.0 . .
C10 C9 H9 126.0 . .
C1 C10 C9 131.2(3) 2_666 .
C1 C10 C2 120.7(3) 2_666 .
C9 C10 C2 108.1(3) . .
C12 C11 C1 176.6(4) . .
C11 C12 Si1 177.9(3) . .
C15 C13 C14 111.7(6) . .
C15 C13 Si1 112.4(4) . .
C14 C13 Si1 110.9(4) . .
C15 C13 H13 107.2 . .
C14 C13 H13 107.2 . .
Si1 C13 H13 107.2 . .
C13 C14 H14A 109.5 . .
C13 C14 H14B 109.5 . .
H14A C14 H14B 109.5 . .
C13 C14 H14C 109.5 . .
H14A C14 H14C 109.5 . .
H14B C14 H14C 109.5 . .
C13 C15 H15A 109.5 . .
C13 C15 H15B 109.5 . .
H15A C15 H15B 109.5 . .
C13 C15 H15C 109.5 . .
H15A C15 H15C 109.5 . .
H15B C15 H15C 109.5 . .
C18 C16 C17 111.1(4) . .
C18 C16 Si1 114.3(3) . .
C17 C16 Si1 113.0(3) . .
C18 C16 H16 105.9 . .
C17 C16 H16 105.9 . .
Si1 C16 H16 105.9 . .
C16 C17 H17A 109.5 . .
C16 C17 H17B 109.5 . .
H17A C17 H17B 109.5 . .
C16 C17 H17C 109.5 . .
H17A C17 H17C 109.5 . .
H17B C17 H17C 109.5 . .
C16 C18 H18A 109.5 . .
C16 C18 H18B 109.5 . .
H18A C18 H18B 109.5 . .
C16 C18 H18C 109.5 . .
H18A C18 H18C 109.5 . .
H18B C18 H18C 109.5 . .
C21 C19 C20 98(2) . .
C21 C19 Si1 111.0(19) . .
C20 C19 Si1 112.2(15) . .
C21 C19 H19 111.6 . .
C20 C19 H19 111.6 . .
Si1 C19 H19 111.6 . .
C19 C20 H20A 109.5 . .
C19 C20 H20B 109.5 . .
H20A C20 H20B 109.5 . .
C19 C20 H20C 109.5 . .
H20A C20 H20C 109.5 . .
H20B C20 H20C 109.5 . .
C19 C21 H21A 109.5 . .
C19 C21 H21B 109.5 . .
H21A C21 H21B 109.5 . .
C19 C21 H21C 109.5 . .
H21A C21 H21C 109.5 . .
H21B C21 H21C 109.5 . .
C21' C19' C20' 99(2) . .
C21' C19' Si1 115(2) . .
C20' C19' Si1 116.4(13) . .
C21' C19' H19' 108.6 . .
C20' C19' H19' 108.6 . .
Si1 C19' H19' 108.6 . .
C19' C20' H20D 109.5 . .
C19' C20' H20E 109.5 . .
H20D C20' H20E 109.5 . .
C19' C20' H20F 109.5 . .
H20D C20' H20F 109.5 . .
H20E C20' H20F 109.5 . .
C19' C21' H21D 109.5 . .
C19' C21' H21E 109.5 . .
H21D C21' H21E 109.5 . .
C19' C21' H21F 109.5 . .
H21D C21' H21F 109.5 . .
H21E C21' H21F 109.5 . .

loop_
_geom_bond_atom_site_label_1
_geom_bond_atom_site_label_2
_geom_bond_distance
_geom_bond_site_symmetry_2
Si1 C12 1.835(3) .
Si1 C13 1.862(5) .
Si1 C19' 1.865(19) .
Si1 C16 1.873(4) .
Si1 C19 1.94(2) .
N1 C4 1.378(4) .
N1 C2 1.392(4) .
N1 C8 1.416(4) .
C1 C2 1.395(4) .
C1 C10 1.408(4) 2_666
C1 C11 1.439(4) .
C2 C10 1.424(4) .
C4 C5 1.332(5) .
C4 H4 0.9300 .
C5 C6 1.414(5) .
C5 H5 0.9300 .
C6 C7 1.346(5) .
C6 H6 0.9300 .
C7 C8 1.406(5) .
C7 H7 0.9300 .
C8 C9 1.362(5) .
C9 C10 1.421(5) .
C9 H9 0.9300 .
C10 C1 1.408(4) 2_666
C11 C12 1.202(4) .
C13 C15 1.535(8) .
C13 C14 1.548(8) .
C13 H13 0.9800 .
C14 H14A 0.9600 .
C14 H14B 0.9600 .
C14 H14C 0.9600 .
C15 H15A 0.9600 .
C15 H15B 0.9600 .
C15 H15C 0.9600 .
C16 C18 1.518(6) .
C16 C17 1.527(6) .
C16 H16 0.9800 .
C17 H17A 0.9600 .
C17 H17B 0.9600 .
C17 H17C 0.9600 .
C18 H18A 0.9600 .
C18 H18B 0.9600 .
C18 H18C 0.9600 .
C19 C21 1.49(3) .
C19 C20 1.531(15) .
C19 H19 0.9800 .
C20 H20A 0.9600 .
C20 H20B 0.9600 .
C20 H20C 0.9600 .
C21 H21A 0.9600 .
C21 H21B 0.9600 .
C21 H21C 0.9600 .
C19' C21' 1.50(3) .
C19' C20' 1.531(15) .
C19' H19' 0.9800 .
C20' H20D 0.9600 .
C20' H20E 0.9600 .
C20' H20F 0.9600 .
C21' H21D 0.9600 .
C21' H21E 0.9600 .
C21' H21F 0.9600 .
